data_4324034
loop_
_publ_author_name
'Hidetaka Yuge'
'Yohsuke Noda'
'Toschitake Iwamoto'

_publ_section_title
;
 Variations in Catenation Behavior in Aromatic Guest Clathrates Containing
 Rigid Host Entitiesp-Xylylenediamine (p-xda) and Tetracyanonickelate(II)
 Linking Octahedral Cadmium(II) in [Cd(p-xda)nNi(CN)4] Host (n= 1, 1.5, or
 2) and the Related Complex [Cd(C6H5NH2)2(p-xda)Ni(CN)4]
;
_journal_name_full 'Inorganic Chemistry'
_journal_page_first 1842
_journal_page_last 1848
_journal_paper_doi 10.1021/ic950382n
_journal_volume 35
_journal_year 1996
_chemical_formula_moiety 'C32 H36 Cd2 N14 Ni2, 2(C4 H5 N)'
_chemical_formula_structural 'Cd2 (C4 N4 Ni)2 (C8 H12 N2)3 2(C4 H5 N)'
_chemical_formula_sum 'C40 H46 Cd2 N16 Ni2'
_chemical_formula_weight 1093.12
_space_group_IT_number 15
_symmetry_cell_setting monoclinic
_symmetry_space_group_name_Hall '-C 2yc'
_symmetry_space_group_name_H-M 'C 1 2/c 1'
_cell_angle_alpha 90.00
_cell_angle_beta 109.138(5)
_cell_angle_gamma 90.00
_cell_formula_units_Z 4
_cell_length_a 19.820(2)
_cell_length_b 7.738(2)
_cell_length_c 31.213(1)
_cell_measurement_reflns_used 25
_cell_measurement_temperature 293
_cell_measurement_theta_max 17.26
_cell_measurement_theta_min 16.40
_cell_volume 4522.5(13)
_diffrn_measurement_device 'RIGAKU AFC5R diffractometer'
_diffrn_measurement_method '\w scans'
_diffrn_radiation_type 'Mo K\a'
_diffrn_radiation_wavelength 0.70926
_diffrn_reflns_av_R_equivalents 0.004
_diffrn_reflns_limit_h_max 27
_diffrn_reflns_limit_h_min 0
_diffrn_reflns_limit_k_max 10
_diffrn_reflns_limit_k_min 0
_diffrn_reflns_limit_l_max 41
_diffrn_reflns_limit_l_min -44
_diffrn_reflns_number 14755
_diffrn_reflns_theta_max 30.00
_diffrn_standards_decay_% 0.0
_diffrn_standards_interval_count 200
_diffrn_standards_number 3
_exptl_absorpt_coefficient_mu 1.796
_exptl_absorpt_correction_type none
_exptl_crystal_colour yellow
_exptl_crystal_density_diffrn 1.63
_exptl_crystal_density_meas 1.60(1)
_exptl_crystal_density_method 'flotation in mesitylene-bromoform'
_exptl_crystal_description flaky
_exptl_crystal_size_max 0.28
_exptl_crystal_size_mid 0.23
_exptl_crystal_size_min 0.15
_refine_diff_density_max 0.83
_refine_diff_density_min -0.67
_refine_ls_extinction_method none
_refine_ls_goodness_of_fit_obs 1.261
_refine_ls_hydrogen_treatment noref
_refine_ls_number_parameters 273
_refine_ls_number_reflns 4092
_refine_ls_R_factor_obs 0.0480
_refine_ls_shift/esd_max 0.029
_refine_ls_structure_factor_coef F
_refine_ls_weighting_details w=1/(\s^2^(Fo)+0.0004Fo^2^)
_refine_ls_weighting_scheme calc
_refine_ls_wR_factor_obs 0.0508
_reflns_number_observed 4092
_reflns_number_total 5757
_reflns_observed_criterion >4sigma(F)
_cod_data_source_file ic950382n_5.cif
_cod_data_source_block compound_(4)
_cod_depositor_comments
;
The following automatic conversions were performed:

'_refine_ls_weighting_scheme' value 'calc
w=1/(\s^2^(Fo)+0.0004Fo^2^)' was changed to 'calc'. New tag
'_refine_ls_weighting_details' was created. The value of the new tag
was set to 'w=1/(\s^2^(Fo)+0.0004Fo^2^)'.

Automatic conversion script
Id: cif_fix_values 3143 2015-03-26 13:38:13Z robertas 
;
_cod_original_cell_volume 4522(1)
_cod_database_code 4324034

loop_
_symmetry_equiv_pos_as_xyz
+x,+y,+z
-x,+y,-z+1/2
-x,-y,-z
+x,-y,+z+1/2
+x+1/2,+y+1/2,+z
-x+1/2,+y+1/2,-z+1/2
-x+1/2,-y+1/2,-z
+x+1/2,-y+1/2,+z+1/2

loop_
_atom_site_aniso_label
_atom_site_aniso_U_11
_atom_site_aniso_U_22
_atom_site_aniso_U_33
_atom_site_aniso_U_12
_atom_site_aniso_U_13
_atom_site_aniso_U_23
Cd .0453(2) .0281(2) .0238(2) -.0023(2) .0144(2) .0012(2)
Ni(1) .0387(5) .0222(4) .0300(5) .0 .0083(4) .0
Ni(2) .0442(6) .0338(6) .0286(5) .0026(5) .0117(4) .0023(4)
N(1) .060(4) .037(3) .046(3) -.007(3) .013(3) -.007(3)
N(2) .080(4) .041(3) .045(3) .017(3) .025(3) .015(3)
N(3) .063(4) .054(4) .039(3) .003(3) .007(3) .013(3)
N(4) .152(8) .094(6) .082(5) -.075(6) .053(5) -.033(5)
N(5) .074(4) .040(3) .050(3) -.015(3) .042(3) -.004(2)
N(6) .063(4) .064(4) .026(2) .004(3) .017(2) -.004(2)
N(7) .067(4) .053(3) .034(3) .022(3) .016(3) .003(2)
C(1) .043(4) .029(3) .034(3) .004(3) .007(3) .005(2)
C(2) .049(4) .036(3) .034(3) .003(3) .016(3) -.001(2)
C(3) .042(4) .039(3) .038(3) .001(3) .006(3) .001(3)
C(4) .075(5) .055(4) .041(4) -.015(4) .026(4) -.012(3)
C(5) .076(5) .063(5) .055(4) -.030(4) .044(4) -.014(4)
C(6) .053(4) .038(3) .048(3) -.006(3) .031(3) .000(3)
C(7) .064(5) .064(5) .044(4) .011(4) .022(3) .007(3)
C(8) .047(4) .084(6) .054(4) .014(4) .025(3) .001(4)
C(9) .090(6) .100(6) .032(3) .036(5) .034(4) .006(4)
C(10) .057(4) .052(4) .032(3) .014(3) .019(3) .007(3)
C(11) .063(4) .057(4) .047(4) -.007(4) .027(3) -.008(3)
C(12) .056(4) .048(4) .044(3) .002(3) .024(3) .000(3)
C(13) .056(4) .033(3) .041(3) .014(3) .024(3) .008(3)
C(14) .056(4) .051(4) .043(3) .003(4) .020(3) -.003(3)
C(15) .046(4) .067(5) .046(4) -.002(4) .019(3) .003(3)
C(16) .085(5) .043(4) .045(4) .023(4) .036(4) .006(3)
N(21) .144(9) .071(6) .104(7) .052(6) .064(7) .038(5)
C(22) .063(6) .070(7) .109(8) .009(5) .016(6) .026(6)
C(23) .128(9) .056(6) .094(7) .024(6) .040(7) .002(5)
C(24) .084(7) .067(6) .145(11) -.002(6) .049(8) .008(7)
C(25) .100(8) .051(6) .100(8) -.004(5) -.001(7) .011(5)

loop_
_atom_site_label
_atom_site_fract_x
_atom_site_fract_y
_atom_site_fract_z
_atom_site_U_iso_or_equiv
_atom_site_thermal_displace_type
_atom_site_calc_flag
_atom_site_calc_attached_atom
Cd .36285(2) .39190(5) .14136(1) .0317(1) Uani d .
Ni(1) .5 .8904(1) .25 .0310(3) Uani d .
Ni(2) .25 .75 .0 .0356(4) Uani d .
N(1) .4397(3) .6098(7) .1821(2) .049(2) Uani d .
N(2) .4293(3) 1.1667(7) .1831(2) .054(2) Uani d .
N(3) .2962(3) .6262(8) .0960(2) .055(2) Uani d .
N(4) .3313(5) 1.0829(11) .0211(3) .106(4) Uani d .
N(5) .4215(3) .3584(7) .0883(2) .050(2) Uani d .
N(6) .3061(3) .4356(8) .1971(2) .050(2) Uani d .
N(7) .2386(3) .7370(7) .4037(2) .051(2) Uani d .
C(1) .4625(3) .7188(8) .2072(2) .037(2) Uani d .
C(2) .4577(3) 1.0609(8) .2080(2) .039(2) Uani d .
C(3) .2796(3) .6798(8) .0601(2) .041(2) Uani d .
C(4) .3021(4) .9542(10) .0146(2) .055(3) Uani d .
C(5) .4591(4) .5159(10) .0815(2) .059(3) Uani d .
C(6) .4798(3) .5066(8) .0390(2) .043(2) Uani d .
C(7) .5436(4) .4275(10) .0402(2) .056(3) Uani d .
C(8) .5630(4) .4208(11) .0011(2) .060(3) Uani d .
C(9) .3494(4) .3882(11) .2429(2) .071(3) Uani d .
C(10) .3186(4) .4480(9) .2796(2) .046(2) Uani d .
C(11) .2529(4) .3850(10) .2804(2) .053(3) Uani d .
C(12) .2298(4) .4293(9) .3166(2) .048(3) Uani d .
C(13) .2706(3) .5313(8) .3522(2) .041(2) Uani d .
C(14) .3349(4) .6000(9) .3501(2) .049(3) Uani d .
C(15) .3583(4) .5552(10) .3136(2) .052(3) Uani d .
C(16) .2478(4) .5538(9) .3936(2) .054(3) Uani d .
N(21) .1059(6) .5059(11) .0723(3) .101(5) Uani d .
C(22) .1351(5) .5817(12) .1141(4) .084(5) Uani d .
C(23) .0885(7) .5585(12) .1366(3) .092(5) Uani d .
C(24) .0289(6) .4721(14) .1088(5) .096(6) Uani d .
C(25) .0390(7) .4401(12) .0697(4) .092(5) Uani d .
H(1) .38540 .32582 .05859 .076 Uiso calc N(5)
H(2) .45733 .26339 .09878 .076 Uiso calc N(5)
H(3) .42379 .62789 .07887 .076 Uiso calc C(5)
H(4) .50780 .53237 .11089 .076 Uiso calc C(5)
H(5) .57806 .37148 .07139 .076 Uiso calc C(7)
H(6) .61215 .35780 .00221 .076 Uiso calc C(8)
H(7) .26142 .36476 .18843 .076 Uiso calc N(6)
H(8) .29353 .56083 .19702 .076 Uiso calc N(6)
H(9) .35438 .24663 .24464 .076 Uiso calc C(9)
H(10) .40260 .44645 .25006 .076 Uiso calc C(9)
H(11) .22061 .30330 .25341 .076 Uiso calc C(11)
H(12) .17864 .38264 .31687 .076 Uiso calc C(12)
H(13) .36613 .68653 .37620 .076 Uiso calc C(14)
H(14) .40843 .60585 .31240 .076 Uiso calc C(15)
H(15) .28872 .49615 .42295 .076 Uiso calc C(16)
H(16) .19668 .48628 .38773 .076 Uiso calc C(16)
H(17) .23797 .74150 .43559 .076 Uiso calc N(7)
H(18) .28146 .80018 .40169 .076 Uiso calc N(7)
H(19) .12856 .49895 .04805 .076 Uiso calc N(21)
H(20) .18641 .64509 .12367 .076 Uiso calc C(22)
H(21) .09771 .60190 .17093 .076 Uiso calc C(23)
H(22) -.01813 .43573 .11687 .076 Uiso calc C(24)
H(23) .00515 .37635 .03955 .076 Uiso calc C(25)

loop_
_geom_angle_atom_site_label_1
_geom_angle_atom_site_label_2
_geom_angle_atom_site_label_3
_geom_angle
_geom_angle_site_symmetry_1
_geom_angle_site_symmetry_2
_geom_angle_site_symmetry_3
C(1) Ni(1) C(2) 91.1(2) . . .
C(3) Ni(2) C(4) 92.1(3) . . .
N(1) Cd N(2) 95.0(2) . . 1_545
N(1) Cd N(3) 84.9(2) . . .
N(1) Cd N(5) 94.5(2) . . .
N(1) Cd N(6) 83.2(2) . . .
N(1) Cd N(7) 163.7(2) . . 6_545
N(2) Cd N(3) 177.8(2) 1_545 . .
N(2) Cd N(5) 89.5(2) 1_545 . .
N(2) Cd N(6) 90.8(2) 1_545 . .
N(2) Cd N(7) 99.7(2) 1_545 . 6_545
N(3) Cd N(5) 88.3(2) . . .
N(3) Cd N(6) 91.3(2) . . .
N(3) Cd N(7) 80.6(2) . . 6_545
N(5) Cd N(6) 177.6(2) . . .
N(5) Cd N(7) 92.6(2) . . 6_545
N(6) Cd N(7) 89.6(2) . . 6_545
Ni(1) C(1) N(1) 177.9(5) . . .
Ni(1) C(2) N(2) 176.8(6) . . .
Ni(2) C(3) N(3) 175.5(6) . . .
Ni(2) C(4) N(4) 176.0(8) . . .
Cd N(1) C(1) 160.8(5) . . .
Cd N(2) C(2) 170.5(5) . 1_545 1_545
Cd N(3) C(3) 141.2(6) . . .
Cd N(5) C(5) 113.8(4) . . .
Cd N(6) C(9) 114.4(4) . . .
Cd N(7) C(16) 120.0(4) . 6_545 6_545
N(5) C(5) C(6) 112.4(5) . . .
C(5) C(6) C(7) 120.1(6) . . .
C(6) C(7) C(8) 120.0(6) . . .
C(7) C(8) C(6) 121.0(7) . . 3_665
N(6) C(9) C(10) 114.0(6) . . .
C(9) C(10) C(11) 120.6(7) . . .
C(9) C(10) C(15) 119.4(7) . . .
C(11) C(10) C(15) 119.8(6) . . .
C(10) C(11) C(12) 119.0(6) . . .
C(11) C(12) C(13) 122.0(6) . . .
C(12) C(13) C(14) 118.5(6) . . .
C(12) C(13) C(16) 119.5(6) . . .
C(14) C(13) C(16) 121.8(6) . . .
C(13) C(14) C(15) 119.4(6) . . .
C(10) C(15) C(14) 121.1(6) . . .
N(7) C(16) C(13) 112.7(5) . . .
N(21) C(22) C(23) 107.1(9) . . .
C(22) C(23) C(24) 109.1(10) . . .
C(23) C(24) C(25) 108.2(10) . . .
C(24) C(25) N(21) 107.8(10) . . .
C(25) N(21) C(22) 107.8(9) . . .

loop_
_geom_bond_atom_site_label_1
_geom_bond_atom_site_label_2
_geom_bond_distance
_geom_bond_site_symmetry_1
_geom_bond_site_symmetry_2
Ni(1) C(1) 1.856(6) . .
Ni(1) C(2) 1.855(6) . .
Ni(2) C(3) 1.854(6) . .
Ni(2) C(4) 1.860(7) . .
Cd N(1) 2.347(5) . .
Cd N(2) 2.311(5) . 1_545
Cd N(3) 2.410(6) . .
Cd N(5) 2.329(5) . .
Cd N(6) 2.385(5) . .
Cd N(7) 2.367(5) . 6_545
C(1) N(1) 1.140(7) . .
C(2) N(2) 1.143(7) . .
C(3) N(3) 1.137(7) . .
C(4) N(4) 1.136(9) . .
N(5) C(5) 1.479(8) . .
C(5) C(6) 1.513(8) . .
C(6) C(7) 1.395(9) . .
C(7) C(8) 1.395(9) . .
C(8) C(6) 1.380(9) . 3_665
N(6) C(9) 1.453(8) . .
C(9) C(10) 1.534(8) . .
C(10) C(11) 1.398(9) . .
C(11) C(12) 1.393(8) . .
C(12) C(13) 1.386(9) . .
C(13) C(14) 1.402(9) . .
C(14) C(15) 1.405(9) . .
C(15) C(10) 1.375(9) . .
C(13) C(16) 1.512(8) . .
N(7) C(16) 1.477(8) . .
N(21) C(22) 1.371(12) . .
C(22) C(23) 1.343(13) . .
C(23) C(24) 1.386(14) . .
C(24) C(25) 1.322(14) . .
C(25) N(21) 1.399(13) . .

loop_
_geom_contact_atom_site_label_1
_geom_contact_atom_site_label_2
_geom_contact_distance
_geom_contact_site_symmetry_1
_geom_contact_site_symmetry_2
N(4) N(5) 3.111(9) 1_545 .
N(4) N(7) 3.313(12) 6_545 .
N(4) N(21) 3.592(15) 7_565 .
N(7) N(21) 3.588(12) 6_545 .
